data_2005812
loop_
_publ_author_name
'Kiyotani, T.'
'Masuda, K.'
'Ageta, H.'
'Chakravarty, A. K.'
'Das, B.'

_publ_section_title
;
 Glycoric Acid, a New Degraded Carotenoid from <i>Glycosmis arborea</i>
;
_journal_issue 12
_journal_name_full 'Acta Crystallographica Section C'
_journal_page_first 3216
_journal_page_last 3217
_journal_paper_doi 10.1107/S0108270196010475
_journal_volume 52
_journal_year 1996
_chemical_formula_iupac 'C12 H20 O4'
_chemical_formula_moiety 'C12 H20 O4'
_chemical_formula_sum 'C12 H20 O4'
_chemical_formula_weight 228.29
_space_group_IT_number 170
_symmetry_cell_setting hexagonal
_symmetry_space_group_name_Hall 'P 65'
_symmetry_space_group_name_H-M 'P 65'
_atom_type_scat_source IntTabIV
_cell_angle_alpha 90.
_cell_angle_beta 90.
_cell_angle_gamma 120.
_cell_formula_units_Z 6
_cell_length_a 7.755
_cell_length_b 7.755
_cell_length_c 35.137(2)
_cell_measurement_reflns_used 25
_cell_measurement_temperature 296
_cell_measurement_theta_max 19
_cell_measurement_theta_min 11
_cell_volume 1830.03(10)
_computing_cell_refinement 'CAD-4 Express'
_computing_data_collection 'CAD-4 Express  (Enraf-Nonius, 1992)'
_computing_data_reduction 'MolEN (Fair, 1990)'
_computing_molecular_graphics 'ORTEPII (Johnson, 1976)'
_computing_publication_material MolEN
_computing_structure_refinement MolEN
_computing_structure_solution 'SIR88 (Burla et al., 1989)'
_diffrn_measurement_device 'Enraf-Nonius CAD-4 Express'
_diffrn_measurement_method \w/2\q
_diffrn_radiation_type MoK\a
_diffrn_radiation_wavelength 0.71073
_diffrn_reflns_av_R_equivalents 0.016
_diffrn_reflns_limit_h_max 8
_diffrn_reflns_limit_h_min 0
_diffrn_reflns_limit_k_max 8
_diffrn_reflns_limit_k_min 0
_diffrn_reflns_limit_l_max 0
_diffrn_reflns_limit_l_min -42
_diffrn_reflns_number 1647
_diffrn_reflns_theta_max 78.0
_diffrn_standards_decay_% 0.0
_diffrn_standards_interval_time 120
_diffrn_standards_number 3
_exptl_absorpt_coefficient_mu 0.09
_exptl_absorpt_correction_T_max 0.999
_exptl_absorpt_correction_T_min 0.983
_exptl_absorpt_correction_type 'empirical via \y scan (North, Phillips & Mathews, 1968)'
_exptl_crystal_colour colourless
_exptl_crystal_density_diffrn 1.24
_exptl_crystal_density_method 'not measured'
_exptl_crystal_description block
_exptl_crystal_size_max 0.53
_exptl_crystal_size_mid 0.40
_exptl_crystal_size_min 0.40
_refine_diff_density_max 0.14
_refine_diff_density_min -0.12
_refine_ls_extinction_method none
_refine_ls_goodness_of_fit_obs 1.31
_refine_ls_hydrogen_treatment refU
_refine_ls_number_parameters 204
_refine_ls_number_reflns 1109
_refine_ls_R_factor_obs 0.028
_refine_ls_shift/esd_max 0.02
_refine_ls_structure_factor_coef F
_refine_ls_weighting_details 'w = 4F~o~^2^/[\s^2^(I) + (0.04F~o~^2^)^2^]'
_refine_ls_weighting_scheme calc
_refine_ls_wR_factor_obs 0.036
_reflns_number_observed 1109
_reflns_number_total 1262
_reflns_observed_criterion I>3\s(I)
_cod_data_source_file oa1006.cif
_cod_data_source_block glyc
_cod_depositor_comments
;
The following automatic conversions were performed:

'_refine_ls_weighting_scheme' value 'w = 4F~o~^2^/[\s^2^(I) +
(0.04F~o~^2^)^2^]' was changed to 'calc'. New tag
'_refine_ls_weighting_details' was created. The value of the new tag
was set to 'w = 4F~o~^2^/[\s^2^(I) + (0.04F~o~^2^)^2^]'.

Automatic conversion script
Id: cif_fix_values 3143 2015-03-26 13:38:13Z robertas 
;
_cod_original_cell_volume 1830.00(10)
_cod_database_code 2005812

loop_
_symmetry_equiv_pos_as_xyz
x,y,z
-y,x-y,z+2/3
-x+y,-x,z+1/3
-x,-y,z+1/2
y,-x+y,z+1/6
x-y,x,z+5/6

loop_
_atom_site_aniso_label
_atom_site_aniso_U_11
_atom_site_aniso_U_22
_atom_site_aniso_U_33
_atom_site_aniso_U_12
_atom_site_aniso_U_13
_atom_site_aniso_U_23
O1 .0593(5) .0498(5) .0587(9) .0392(3) -.0381(6) -.0211(6)
O2 .0239(4) .0458(5) .0297(6) .0222(3) -.0056(5) -.0101(6)
O3 .0405(5) .1002(7) .0543(9) .0505(4) -.0178(6) -.0313(7)
O4 .0306(5) .0646(6) .0459(8) .0262(4) -.0147(6) -.0198(7)
C1 .0306(6) .0290(6) .0297(9) .0196(4) -.0061(7) -.0032(6)
C2 .0302(6) .0295(6) .0370(10) .0159(4) -.0120(7) -.0101(7)
C3 .0443(7) .0448(7) .0320(9) .0318(4) -.0145(7) -.0070(7)
C4 .0378(7) .0321(6) .0400(10) .0209(5) -.0071(8) .0028(7)
C5 .0290(6) .0324(6) .0380(10) .0166(4) -.0017(7) .0022(7)
C6 .0240(5) .0332(6) .0254(8) .0180(4) -.0030(6) -.0042(6)
C7 .0252(6) .0394(6) .0340(10) .0205(4) -.0010(7) -.0029(7)
C8 .0273(6) .0464(7) .0340(10) .0237(4) -.0035(6) -.0051(7)
C9 .0257(6) .0397(7) .0327(9) .0177(4) -.0034(7) -.0013(8)
C11 .0522(7) .0490(7) .0410(10) .0380(5) -.0070(8) -.0126(8)
C12 .0513(8) .0364(7) .0470(10) .0250(5) -.0079(9) .0051(8)
C13 .0396(9) .0319(8) .075(2) .0113(6) -.0150(10) -.0010(10)

loop_
_atom_site_label
_atom_site_fract_x
_atom_site_fract_y
_atom_site_fract_z
_atom_site_B_iso_or_equiv
O1 1.0706(2) .3864(2) .56780(5) 4.00(3)
O2 .6940(2) .2994(2) .462 2.45(2)
O3 .0444(2) .2813(2) .46196(6) 4.60(3)
O4 .0458(2) .1227(2) .40978(5) 3.63(3)
C1 .7353(2) .5299(2) .51369(6) 2.19(3)
C2 .9260(2) .5392(2) .52924(6) 2.51(4)
C3 .8854(3) .3762(3) .55753(6) 2.85(4)
C4 .7523(2) .1727(3) .54045(6) 2.77(4)
C5 .5592(3) .1501(3) .52402(6) 2.57(4)
C6 .6004(2) .3188(2) .49541(5) 2.04(3)
C7 .4045(2) .2962(2) .48295(6) 2.45(4)
C8 .3254(2) .2488(3) .44868(6) 2.65(4)
C9 .1250(3) .2200(3) .44137(6) 2.53(4)
C11 .6302(3) .5738(3) .54606(7) 3.29(4)
C12 .7959(3) .6926(3) .48334(7) 3.42(5)
C13 .4357(3) -.0558(3) .50624(8) 4.08(6)
H1 1.003(3) .536(3) .5093(7) 4.0
H2 1.011(3) .665(3) .5420(8) 4.0
H3 .832(3) .394(3) .5785(8) 4.0
H4 .823(3) .145(3) .5204(8) 4.0
H5 .715(3) .075(3) .5588(8) 4.0
H6 .480(3) .164(3) .5448(8) 4.0
H7 .334(3) .313(3) .5022(8) 4.0
H8 .385(3) .222(3) .4281(7) 4.0
H9 .575(3) .469(3) .5667(7) 4.0
H10 .533(3) .590(3) .5362(8) 4.0
H11 .729(3) .708(3) .5566(8) 4.0
H12 .868(3) .824(3) .4955(8) 4.0
H13 .884(3) .688(3) .4630(9) 4.0
H14 .675(3) .693(3) .4728(8) 4.0
H15 .404(3) -.150(3) .5246(7) 4.0
H16 .517(3) -.078(3) .4875(7) 4.0
H17 .300(3) -.071(3) .4975(8) 4.0
H18 1.129(3) .471(3) .5837(7) 4.0
H19 .803(3) .309(3) .4668(8) 4.0
H20 -.061(3) .112(3) .4076(8) 4.0

loop_
_geom_angle_atom_site_label_1
_geom_angle_atom_site_label_2
_geom_angle_atom_site_label_3
_geom_angle
_geom_angle_publ_flag
C2 C1 C6 108.4(2) yes
C2 C1 C11 109.3(2) yes
C2 C1 C12 108.30(10) yes
C6 C1 C11 112.50(10) yes
C6 C1 C12 110.1(2) yes
C11 C1 C12 108.1(2) yes
C1 C2 C3 113.50(10) yes
O1 C3 C2 109.40(10) yes
O1 C3 C4 107.3(2) yes
C2 C3 C4 111.1(2) yes
C3 C4 C5 112.8(2) yes
C4 C5 C6 111.80(10) yes
C4 C5 C13 109.9(2) yes
C6 C5 C13 112.0(2) yes
O2 C6 C1 109.70(10) yes
O2 C6 C5 110.3(2) yes
O2 C6 C7 106.40(10) yes
C1 C6 C5 111.3(2) yes
C1 C6 C7 110.3(2) yes
C5 C6 C7 108.70(10) yes
C6 C7 C8 126.9(2) yes
C7 C8 C9 120.6(2) yes
O3 C9 O4 123.6(2) yes
O3 C9 C8 123.5(2) yes
O4 C9 C8 112.9(2) yes
C3 O1 H18 111.(2) no
C6 O2 H19 111.(2) no
C9 O4 H20 108.(2) no
C1 C2 H1 110.(2) no
C1 C2 H2 111.(2) no
C3 C2 H1 110.(2) no
C3 C2 H2 107.(2) no
H1 C2 H2 105.(2) no
O1 C3 H3 108.(2) no
C2 C3 H3 109.(2) no
C4 C3 H3 111.0(10) no
C3 C4 H4 110.0(10) no
C3 C4 H5 110.0(10) no
C5 C4 H4 109.(2) no
C5 C4 H5 107.0(10) no
H4 C4 H5 107.(2) no
C4 C5 H6 109.(2) no
C6 C5 H6 105.(2) no
C13 C5 H6 108.0(10) no
C6 C7 H7 114.(2) no
C8 C7 H7 119.(2) no
C7 C8 H8 124.(2) no
C9 C8 H8 116.(2) no
C1 C11 H9 114.(2) no
C1 C11 H10 109.(2) no
C1 C11 H11 107.(2) no
H9 C11 H10 110.(2) no
H9 C11 H11 111.(2) no
H10 C11 H11 105.(2) no
C1 C12 H12 109.(2) no
C1 C12 H13 113.(2) no
C1 C12 H14 111.0(10) no
H12 C12 H13 108.(2) no
H12 C12 H14 102.(2) no
H13 C12 H14 113.(2) no
C5 C13 H15 109.0(10) no
C5 C13 H16 110.0(10) no
C5 C13 H17 108.0(10) no
H15 C13 H16 106.(2) no
H15 C13 H17 105.(2) no
H16 C13 H17 119.(2) no

loop_
_geom_bond_atom_site_label_1
_geom_bond_atom_site_label_2
_geom_bond_distance
_geom_bond_publ_flag
O1 C3 1.444(3) yes
O2 C6 1.433(2) yes
O3 C9 1.199(3) yes
O4 C9 1.310(3) yes
C1 C2 1.544(3) yes
C1 C6 1.574(2) yes
C1 C11 1.534(3) yes
C1 C12 1.535(3) yes
C2 C3 1.512(3) yes
C3 C4 1.513(2) yes
C4 C5 1.531(3) yes
C5 C6 1.551(3) yes
C5 C13 1.526(3) yes
C6 C7 1.504(3) yes
C7 C8 1.318(3) yes
C8 C9 1.478(3) yes
O1 H18 .80(2) no
O2 H19 .83(3) no
O4 H20 .80(3) no
C2 H1 .93(3) no
C2 H2 .97(2) no
C3 H3 .89(3) no
C4 H4 .98(3) no
C4 H5 .93(3) no
C5 H6 .99(3) no
C7 H7 .92(3) no
C8 H8 .94(3) no
C11 H9 1.01(2) no
C11 H10 .89(3) no
C11 H11 1.00(2) no
C12 H12 .98(2) no
C12 H13 1.00(3) no
C12 H14 1.01(3) no
C13 H15 .91(2) no
C13 H16 .98(3) no
C13 H17 1.05(3) no

loop_
_geom_torsion_atom_site_label_1
_geom_torsion_atom_site_label_2
_geom_torsion_atom_site_label_3
_geom_torsion_atom_site_label_4
_geom_torsion
_geom_torsion_publ_flag
C6 C1 C2 C3 -56.5(2) yes
C11 C1 C2 C3 66.5(2) yes
C12 C1 C2 C3 -175.9(2) yes
C2 C1 C6 O2 -68.1(2) yes
C2 C1 C6 C5 54.3(2) yes
C2 C1 C6 C7 175.0(2) yes
C11 C1 C6 O2 171.0(2) yes
C11 C1 C6 C5 -66.7(2) yes
C11 C1 C6 C7 54.0(2) yes
C12 C1 C6 O2 50.3(2) yes
C12 C1 C6 C5 172.6(2) yes
C12 C1 C6 C7 -66.7(2) yes
C1 C2 C3 O1 174.9(2) yes
C1 C2 C3 C4 56.6(2) yes
O1 C3 C4 C5 -173.4(2) yes
C2 C3 C4 C5 -53.8(2) yes
C3 C4 C5 C6 53.3(2) yes
C3 C4 C5 C13 178.3(2) yes
C4 C5 C6 O2 68.2(2) yes
C4 C5 C6 C1 -53.8(2) yes
C4 C5 C6 C7 -175.5(2) yes
C13 C5 C6 O2 -55.6(2) yes
C13 C5 C6 C1 -177.6(2) yes
C13 C5 C6 C7 60.7(2) yes
O2 C6 C7 C8 6.0(2) yes
C1 C6 C7 C8 124.9(2) yes
C5 C6 C7 C8 -112.8(2) yes
C6 C7 C8 C9 176.2(2) yes
C7 C8 C9 O3 18.3(3) yes
C7 C8 C9 O4 -162.4(2) yes
H18 O1 C3 C2 81(2) no
H18 O1 C3 C4 -159(2) no
H18 O1 C3 H3 -38(2) no
H19 O2 C6 C1 61(2) no
H19 O2 C6 C5 -61(2) no
H19 O2 C6 C7 -179(2) no
H20 O4 C9 O3 -1(2) no
H20 O4 C9 C8 180.0(10) no
C6 C1 C2 H1 67(2) no
C6 C1 C2 H2 -177(2) no
C11 C1 C2 H1 -170.0(10) no
C11 C1 C2 H2 -54(2) no
C12 C1 C2 H1 -52(2) no
C12 C1 C2 H2 63(2) no
C2 C1 C11 H9 -67(2) no
C2 C1 C11 H10 170.0(10) no
C2 C1 C11 H11 57(2) no
C6 C1 C11 H9 54(2) no
C6 C1 C11 H10 -70.0(10) no
C6 C1 C11 H11 177(2) no
C12 C1 C11 H9 176(2) no
C12 C1 C11 H10 52.0(10) no
C12 C1 C11 H11 -61(2) no
C2 C1 C12 H12 -67(2) no
C2 C1 C12 H13 53(2) no
C2 C1 C12 H14 -179(2) no
C6 C1 C12 H12 174(2) no
C6 C1 C12 H13 -66(2) no
C6 C1 C12 H14 63(2) no
C11 C1 C12 H12 51(2) no
C11 C1 C12 H13 171(2) no
C11 C1 C12 H14 -61(2) no
C1 C2 C3 H3 -67(2) no
H1 C2 C3 O1 51(2) no
H1 C2 C3 C4 -67(2) no
H1 C2 C3 H3 169(2) no
H2 C2 C3 O1 -62(2) no
H2 C2 C3 C4 180(2) no
H2 C2 C3 H3 56(3) no
O1 C3 C4 H4 -51(2) no
O1 C3 C4 H5 68(2) no
C2 C3 C4 H4 68(2) no
C2 C3 C4 H5 -173(2) no
H3 C3 C4 C5 68(2) no
H3 C3 C4 H4 -169(3) no
H3 C3 C4 H5 -51(3) no
C3 C4 C5 H6 -63.0(10) no
H4 C4 C5 C6 -70.0(10) no
H4 C4 C5 C13 55.0(10) no
H4 C4 C5 H6 174(2) no
H5 C4 C5 C6 175(2) no
H5 C4 C5 C13 -60(2) no
H5 C4 C5 H6 58(2) no
H6 C5 C6 O2 -173(2) no
H6 C5 C6 C1 65(2) no
H6 C5 C6 C7 -57(2) no
C4 C5 C13 H15 61(2) no
C4 C5 C13 H16 -55(2) no
C4 C5 C13 H17 175(2) no
C6 C5 C13 H15 -174(2) no
C6 C5 C13 H16 70(2) no
C6 C5 C13 H17 -60(2) no
H6 C5 C13 H15 -58(2) no
H6 C5 C13 H16 -174(2) no
H6 C5 C13 H17 56(2) no
O2 C6 C7 H7 -177.0(10) no
C1 C6 C7 H7 -58.0(10) no
C5 C6 C7 H7 64.0(10) no
C6 C7 C8 H8 1(2) no
H7 C7 C8 C9 -1(2) no
H7 C7 C8 H8 -176(2) no
H8 C8 C9 O3 -166(2) no
H8 C8 C9 O4 13(2) no
